data_4346534
loop_
_publ_author_name
'Maddock, Lewis C. H.'
'Cadenbach, Thomas'
'Kennedy, Alan R.'
'Borilovic, Ivana'
'Arom\'i, Guillem'
'Hevia, Eva'

_publ_section_title
;
 Accessing sodium ferrate complexes containing neutral and anionic
 N-heterocyclic carbene ligands: structural, synthetic, and magnetic
 insights.
;
_journal_issue 18
_journal_name_full 'Inorganic chemistry'
_journal_page_first 9201
_journal_page_last 9210
_journal_paper_doi 10.1021/acs.inorgchem.5b01638
_journal_volume 54
_journal_year 2015
_chemical_formula_sum 'C16 H47 Fe N2 Na Si5'
_chemical_formula_weight 486.84
_space_group_crystal_system triclinic
_space_group_IT_number 2
_space_group_name_Hall '-P 1'
_space_group_name_H-M_alt 'P -1'
_atom_sites_solution_hydrogens geom
_audit_creation_method SHELXL-2013
_cell_angle_alpha 96.895(4)
_cell_angle_beta 100.584(4)
_cell_angle_gamma 92.769(4)
_cell_formula_units_Z 2
_cell_length_a 10.1531(5)
_cell_length_b 11.8733(5)
_cell_length_c 12.0556(5)
_cell_measurement_reflns_used 4629
_cell_measurement_temperature 123(2)
_cell_measurement_theta_max 28.8909
_cell_measurement_theta_min 3.0135
_cell_volume 1414.56(11)
_computing_cell_refinement CrysalisPro
_computing_data_collection CrysalisPro
_computing_data_reduction CrysalisPro
_computing_publication_material SHELXL-2013
_computing_structure_refinement 'SHELXL-2013 (Sheldrick, 2013)'
_computing_structure_solution SHELXS
_diffrn_ambient_temperature 123(2)
_diffrn_measured_fraction_theta_full 0.993
_diffrn_measured_fraction_theta_max 0.990
_diffrn_measurement_device_type 'Oxford Diffraction Xcalibur E'
_diffrn_measurement_method 'omega scans'
_diffrn_radiation_type MoK\a
_diffrn_radiation_wavelength 0.71073
_diffrn_reflns_av_R_equivalents 0.0249
_diffrn_reflns_av_unetI/netI 0.0492
_diffrn_reflns_Laue_measured_fraction_full 0.993
_diffrn_reflns_Laue_measured_fraction_max 0.990
_diffrn_reflns_limit_h_max 12
_diffrn_reflns_limit_h_min -12
_diffrn_reflns_limit_k_max 14
_diffrn_reflns_limit_k_min -14
_diffrn_reflns_limit_l_max 14
_diffrn_reflns_limit_l_min -14
_diffrn_reflns_number 8652
_diffrn_reflns_point_group_measured_fraction_full 0.993
_diffrn_reflns_point_group_measured_fraction_max 0.990
_diffrn_reflns_theta_full 25.242
_diffrn_reflns_theta_max 26.022
_diffrn_reflns_theta_min 3.020
_diffrn_source tube
_exptl_absorpt_coefficient_mu 0.765
_exptl_absorpt_correction_T_max 1.00000
_exptl_absorpt_correction_T_min 0.91647
_exptl_absorpt_correction_type multi-scan
_exptl_absorpt_process_details
;
CrysAlisPro, Oxford Diffraction Ltd.,
Version 1.171.34.40 (release 27-08-2010 CrysAlis171 .NET)
(compiled Aug 27 2010,11:50:40)
Empirical absorption correction using spherical harmonics,
 implemented in SCALE3 ABSPACK scaling algorithm.
;
_exptl_crystal_colour green
_exptl_crystal_density_diffrn 1.143
_exptl_crystal_description large_plates
_exptl_crystal_F_000 528
_exptl_crystal_size_max 0.3
_exptl_crystal_size_mid 0.2
_exptl_crystal_size_min 0.03
_refine_diff_density_max 0.386
_refine_diff_density_min -0.258
_refine_diff_density_rms 0.064
_refine_ls_extinction_method none
_refine_ls_goodness_of_fit_ref 1.026
_refine_ls_hydrogen_treatment constr
_refine_ls_matrix_type full
_refine_ls_number_parameters 241
_refine_ls_number_reflns 5523
_refine_ls_number_restraints 0
_refine_ls_restrained_S_all 1.026
_refine_ls_R_factor_all 0.0460
_refine_ls_R_factor_gt 0.0348
_refine_ls_shift/su_max 0.001
_refine_ls_shift/su_mean 0.000
_refine_ls_structure_factor_coef Fsqd
_refine_ls_weighting_details 'w=1/[\s^2^(Fo^2^)+(0.0331P)^2^+0.4696P] where P=(Fo^2^+2Fc^2^)/3'
_refine_ls_weighting_scheme calc
_refine_ls_wR_factor_gt 0.0782
_refine_ls_wR_factor_ref 0.0842
_reflns_Friedel_coverage 0.000
_reflns_number_gt 4612
_reflns_number_total 5523
_reflns_threshold_expression 'I > 2\s(I)'
_cod_data_source_file ic5b01638_si_002.cif
_cod_data_source_block lewis_42
_cod_database_code 4346534
_shelx_space_group_comment
;
The symmetry employed for this shelxl refinement is uniquely defined
by the following loop, which should always be used as a source of
symmetry information in preference to the above space-group names.
They are only intended as comments.
;
_shelxl_version_number 2013-3

loop_
_space_group_symop_operation_xyz
'x, y, z'
'-x, -y, -z'

loop_
_atom_site_label
_atom_site_type_symbol
_atom_site_fract_x
_atom_site_fract_y
_atom_site_fract_z
_atom_site_U_iso_or_equiv
_atom_site_adp_type
_atom_site_occupancy
_atom_site_site_symmetry_order
_atom_site_calc_flag
_atom_site_refinement_flags_posn
_atom_site_refinement_flags_adp
Fe1 Fe 0.21243(3) 0.24688(3) 0.25920(3) 0.01413(9) Uani 1 1 d . .
Si1 Si 0.14661(6) 0.29213(5) 0.50006(5) 0.01618(14) Uani 1 1 d . .
Si2 Si -0.08786(6) 0.23088(5) 0.30637(5) 0.01585(14) Uani 1 1 d . .
Si3 Si 0.33252(6) 0.47022(5) 0.18562(5) 0.01724(14) Uani 1 1 d . .
Si4 Si 0.16655(6) 0.29352(5) 0.00813(5) 0.01698(14) Uani 1 1 d . .
Si5 Si 0.35772(7) -0.01782(6) 0.24263(6) 0.02447(16) Uani 1 1 d . .
Na1 Na 0.04957(8) 0.45506(7) 0.25340(7) 0.0188(2) Uani 1 1 d . .
N1 N 0.07507(17) 0.28726(15) 0.35779(15) 0.0140(4) Uani 1 1 d . .
N2 N 0.20803(17) 0.36096(15) 0.14608(15) 0.0144(4) Uani 1 1 d . .
C1 C 0.3292(2) 0.3414(2) 0.5323(2) 0.0302(6) Uani 1 1 d . .
H1A H 0.3770 0.2939 0.4829 0.045 Uiso 1 1 calc R U
H1B H 0.3666 0.3351 0.6121 0.045 Uiso 1 1 calc R U
H1C H 0.3396 0.4208 0.5189 0.045 Uiso 1 1 calc R U
C2 C 0.0720(2) 0.3975(2) 0.5963(2) 0.0261(6) Uani 1 1 d . .
H2A H -0.0231 0.3746 0.5914 0.039 Uiso 1 1 calc R U
H2B H 0.0804 0.4732 0.5725 0.039 Uiso 1 1 calc R U
H2C H 0.1200 0.3996 0.6749 0.039 Uiso 1 1 calc R U
C3 C 0.1291(3) 0.1522(2) 0.5534(2) 0.0289(6) Uani 1 1 d . .
H3A H 0.1738 0.0957 0.5103 0.043 Uiso 1 1 calc R U
H3B H 0.0336 0.1278 0.5436 0.043 Uiso 1 1 calc R U
H3C H 0.1705 0.1597 0.6342 0.043 Uiso 1 1 calc R U
C4 C -0.2044(2) 0.2501(2) 0.4102(2) 0.0263(6) Uani 1 1 d . .
H4A H -0.2119 0.3314 0.4317 0.039 Uiso 1 1 calc R U
H4B H -0.1688 0.2153 0.4782 0.039 Uiso 1 1 calc R U
H4C H -0.2933 0.2135 0.3749 0.039 Uiso 1 1 calc R U
C5 C -0.0985(2) 0.07646(19) 0.2518(2) 0.0249(5) Uani 1 1 d . .
H5A H -0.1921 0.0507 0.2181 0.037 Uiso 1 1 calc R U
H5B H -0.0665 0.0335 0.3147 0.037 Uiso 1 1 calc R U
H5C H -0.0427 0.0640 0.1938 0.037 Uiso 1 1 calc R U
C6 C -0.1673(2) 0.30535(19) 0.1838(2) 0.0206(5) Uani 1 1 d . .
H6A H -0.1861 0.3824 0.2127 0.031 Uiso 1 1 calc R U
H6B H -0.2514 0.2628 0.1446 0.031 Uiso 1 1 calc R U
H6C H -0.1057 0.3095 0.1304 0.031 Uiso 1 1 calc R U
C7 C 0.5044(2) 0.4203(2) 0.2262(2) 0.0289(6) Uani 1 1 d . .
H7A H 0.5215 0.3638 0.1652 0.043 Uiso 1 1 calc R U
H7B H 0.5106 0.3859 0.2967 0.043 Uiso 1 1 calc R U
H7C H 0.5712 0.4851 0.2379 0.043 Uiso 1 1 calc R U
C8 C 0.2986(2) 0.5665(2) 0.3122(2) 0.0251(5) Uani 1 1 d . .
H8A H 0.2218 0.6106 0.2879 0.038 Uiso 1 1 calc R U
H8B H 0.3780 0.6184 0.3443 0.038 Uiso 1 1 calc R U
H8C H 0.2783 0.5204 0.3700 0.038 Uiso 1 1 calc R U
C9 C 0.3402(2) 0.5664(2) 0.0744(2) 0.0304(6) Uani 1 1 d . .
H9A H 0.3620 0.5229 0.0065 0.046 Uiso 1 1 calc R U
H9B H 0.4097 0.6283 0.1040 0.046 Uiso 1 1 calc R U
H9C H 0.2530 0.5982 0.0544 0.046 Uiso 1 1 calc R U
C10 C 0.3153(3) 0.2558(2) -0.0559(2) 0.0361(7) Uani 1 1 d . .
H10A H 0.2847 0.2152 -0.1328 0.054 Uiso 1 1 calc R U
H10B H 0.3698 0.2070 -0.0088 0.054 Uiso 1 1 calc R U
H10C H 0.3693 0.3254 -0.0597 0.054 Uiso 1 1 calc R U
C11 C 0.0613(2) 0.1587(2) -0.0009(2) 0.0262(6) Uani 1 1 d . .
H11A H -0.0260 0.1760 0.0179 0.039 Uiso 1 1 calc R U
H11B H 0.1066 0.1108 0.0529 0.039 Uiso 1 1 calc R U
H11C H 0.0480 0.1182 -0.0784 0.039 Uiso 1 1 calc R U
C12 C 0.0643(2) 0.3819(2) -0.0903(2) 0.0274(6) Uani 1 1 d . .
H12A H 0.0346 0.3370 -0.1652 0.041 Uiso 1 1 calc R U
H12B H 0.1194 0.4497 -0.0978 0.041 Uiso 1 1 calc R U
H12C H -0.0143 0.4051 -0.0591 0.041 Uiso 1 1 calc R U
C13 C 0.3612(3) 0.1362(2) 0.2817(2) 0.0337(6) Uani 1 1 d . .
H13A H 0.4324 0.1676 0.2456 0.040 Uiso 1 1 calc R U
H13B H 0.3977 0.1486 0.3645 0.040 Uiso 1 1 calc R U
C14 C 0.3377(3) -0.0583(3) 0.0855(2) 0.0475(8) Uani 1 1 d . .
H14A H 0.2506 -0.0366 0.0476 0.071 Uiso 1 1 calc R U
H14B H 0.3423 -0.1407 0.0687 0.071 Uiso 1 1 calc R U
H14C H 0.4098 -0.0189 0.0578 0.071 Uiso 1 1 calc R U
C15 C 0.5180(3) -0.0756(3) 0.3077(3) 0.0462(8) Uani 1 1 d . .
H15A H 0.5125 -0.1582 0.2863 0.069 Uiso 1 1 calc R U
H15B H 0.5323 -0.0582 0.3908 0.069 Uiso 1 1 calc R U
H15C H 0.5931 -0.0407 0.2801 0.069 Uiso 1 1 calc R U
C16 C 0.2204(3) -0.0957(3) 0.2928(3) 0.0531(9) Uani 1 1 d . .
H16A H 0.1338 -0.0679 0.2615 0.080 Uiso 1 1 calc R U
H16B H 0.2356 -0.0828 0.3762 0.080 Uiso 1 1 calc R U
H16C H 0.2198 -0.1773 0.2672 0.080 Uiso 1 1 calc R U

loop_
_atom_site_aniso_label
_atom_site_aniso_U_11
_atom_site_aniso_U_22
_atom_site_aniso_U_33
_atom_site_aniso_U_23
_atom_site_aniso_U_13
_atom_site_aniso_U_12
Fe1 0.01424(16) 0.01430(17) 0.01481(17) 0.00269(13) 0.00412(13) 0.00370(12)
Si1 0.0178(3) 0.0180(3) 0.0129(3) 0.0029(3) 0.0026(2) 0.0029(2)
Si2 0.0140(3) 0.0172(3) 0.0170(3) 0.0034(3) 0.0039(2) 0.0006(2)
Si3 0.0126(3) 0.0182(3) 0.0214(3) 0.0035(3) 0.0045(3) 0.0000(2)
Si4 0.0165(3) 0.0207(3) 0.0145(3) 0.0012(3) 0.0056(3) 0.0023(2)
Si5 0.0229(3) 0.0207(4) 0.0317(4) 0.0058(3) 0.0067(3) 0.0094(3)
Na1 0.0191(4) 0.0171(5) 0.0221(5) 0.0036(4) 0.0077(4) 0.0044(4)
N1 0.0132(9) 0.0183(10) 0.0117(9) 0.0031(7) 0.0044(7) 0.0023(7)
N2 0.0124(9) 0.0166(10) 0.0149(9) 0.0026(8) 0.0042(7) 0.0007(7)
C1 0.0229(13) 0.0438(16) 0.0207(13) 0.0009(12) -0.0007(11) -0.0021(11)
C2 0.0319(14) 0.0305(14) 0.0153(12) 0.0004(10) 0.0022(10) 0.0102(11)
C3 0.0350(14) 0.0274(14) 0.0240(13) 0.0124(11) -0.0011(11) 0.0015(11)
C4 0.0207(12) 0.0360(15) 0.0241(13) 0.0061(11) 0.0078(10) 0.0019(10)
C5 0.0240(12) 0.0200(13) 0.0303(14) 0.0039(11) 0.0046(11) -0.0022(10)
C6 0.0179(11) 0.0203(12) 0.0230(12) 0.0031(10) 0.0019(10) 0.0022(9)
C7 0.0160(11) 0.0269(14) 0.0414(16) -0.0027(12) 0.0039(11) 0.0007(10)
C8 0.0209(12) 0.0195(12) 0.0329(14) -0.0002(11) 0.0037(11) -0.0013(10)
C9 0.0256(13) 0.0322(15) 0.0359(15) 0.0122(12) 0.0093(12) -0.0068(11)
C10 0.0302(14) 0.0458(17) 0.0342(16) -0.0064(13) 0.0183(13) 0.0039(13)
C11 0.0295(13) 0.0230(13) 0.0240(13) -0.0043(11) 0.0048(11) -0.0005(10)
C12 0.0309(14) 0.0325(15) 0.0182(12) 0.0060(11) 0.0018(11) 0.0019(11)
C13 0.0261(13) 0.0269(14) 0.0426(17) -0.0020(12) -0.0057(12) 0.0104(11)
C14 0.0539(19) 0.0463(19) 0.0404(18) -0.0059(15) 0.0077(15) 0.0191(15)
C15 0.0375(16) 0.0394(18) 0.062(2) 0.0104(16) 0.0044(15) 0.0200(13)
C16 0.0466(18) 0.0422(19) 0.083(3) 0.0323(18) 0.0265(18) 0.0130(15)

loop_
_atom_type_symbol
_atom_type_description
_atom_type_scat_dispersion_real
_atom_type_scat_dispersion_imag
_atom_type_scat_source
C C 0.0033 0.0016 'International Tables Vol C Tables 4.2.6.8 and 6.1.1.4'
H H 0.0000 0.0000 'International Tables Vol C Tables 4.2.6.8 and 6.1.1.4'
N N 0.0061 0.0033 'International Tables Vol C Tables 4.2.6.8 and 6.1.1.4'
Na Na 0.0362 0.0249 'International Tables Vol C Tables 4.2.6.8 and 6.1.1.4'
Si Si 0.0817 0.0704 'International Tables Vol C Tables 4.2.6.8 and 6.1.1.4'
Fe Fe 0.3463 0.8444 'International Tables Vol C Tables 4.2.6.8 and 6.1.1.4'

loop_
_geom_angle_atom_site_label_1
_geom_angle_atom_site_label_2
_geom_angle_atom_site_label_3
_geom_angle
_geom_angle_site_symmetry_1
_geom_angle_site_symmetry_3
N2 Fe1 N1 107.96(7) . .
N2 Fe1 C13 121.83(10) . .
N1 Fe1 C13 129.08(10) . .
N2 Fe1 Na1 53.96(5) . .
N1 Fe1 Na1 54.25(5) . .
C13 Fe1 Na1 165.55(7) . .
N1 Si1 C3 112.70(10) . .
N1 Si1 C1 112.97(10) . .
C3 Si1 C1 107.88(12) . .
N1 Si1 C2 113.30(10) . .
C3 Si1 C2 106.31(12) . .
C1 Si1 C2 102.99(12) . .
N1 Si2 C5 113.10(10) . .
N1 Si2 C4 115.04(10) . .
C5 Si2 C4 107.33(11) . .
N1 Si2 C6 109.90(9) . .
C5 Si2 C6 106.70(11) . .
C4 Si2 C6 104.09(11) . .
N1 Si2 Na1 52.11(6) . .
C5 Si2 Na1 136.69(8) . .
C4 Si2 Na1 115.70(8) . .
C6 Si2 Na1 59.07(7) . .
N2 Si3 C7 113.55(10) . .
N2 Si3 C9 114.00(10) . .
C7 Si3 C9 107.11(12) . .
N2 Si3 C8 109.71(10) . .
C7 Si3 C8 107.42(11) . .
C9 Si3 C8 104.49(12) . .
N2 Si3 Na1 51.83(6) . .
C7 Si3 Na1 140.43(9) . .
C9 Si3 Na1 112.33(8) . .
C8 Si3 Na1 59.90(7) . .
N2 Si4 C11 111.46(10) . .
N2 Si4 C10 113.69(11) . .
C11 Si4 C10 106.60(12) . .
N2 Si4 C12 112.43(10) . .
C11 Si4 C12 105.50(11) . .
C10 Si4 C12 106.62(12) . .
C13 Si5 C16 112.27(14) . .
C13 Si5 C14 112.10(14) . .
C16 Si5 C14 108.36(16) . .
C13 Si5 C15 111.41(13) . .
C16 Si5 C15 106.22(14) . .
C14 Si5 C15 106.12(14) . .
N2 Na1 N1 83.14(6) . .
N2 Na1 C2 164.85(7) . 2_566
N1 Na1 C2 100.57(7) . 2_566
N2 Na1 Fe1 41.66(4) . .
N1 Na1 Fe1 41.64(4) . .
C2 Na1 Fe1 138.93(6) 2_566 .
N2 Na1 C12 100.34(7) . 2_565
N1 Na1 C12 161.88(7) . 2_565
C2 Na1 C12 80.74(7) 2_566 2_565
Fe1 Na1 C12 140.32(6) . 2_565
N2 Na1 Si3 33.33(4) . .
N1 Na1 Si3 99.02(5) . .
C2 Na1 Si3 131.80(6) 2_566 .
Fe1 Na1 Si3 61.48(2) . .
C12 Na1 Si3 93.19(5) 2_565 .
N2 Na1 Si2 96.03(5) . .
N1 Na1 Si2 33.35(4) . .
C2 Na1 Si2 94.91(6) 2_566 .
Fe1 Na1 Si2 62.50(2) . .
C12 Na1 Si2 128.71(6) 2_565 .
Si3 Na1 Si2 123.75(3) . .
Si2 N1 Si1 120.81(10) . .
Si2 N1 Fe1 116.69(9) . .
Si1 N1 Fe1 110.24(9) . .
Si2 N1 Na1 94.54(8) . .
Si1 N1 Na1 124.89(9) . .
Fe1 N1 Na1 84.11(6) . .
Si4 N2 Si3 121.62(10) . .
Si4 N2 Fe1 110.88(9) . .
Si3 N2 Fe1 114.01(9) . .
Si4 N2 Na1 125.14(9) . .
Si3 N2 Na1 94.84(8) . .
Fe1 N2 Na1 84.38(6) . .
Si1 C1 H1A 109.5 . .
Si1 C1 H1B 109.5 . .
H1A C1 H1B 109.5 . .
Si1 C1 H1C 109.5 . .
H1A C1 H1C 109.5 . .
H1B C1 H1C 109.5 . .
Si1 C2 Na1 176.28(13) . 2_566
Si1 C2 H2A 109.5 . .
Na1 C2 H2A 67.8 2_566 .
Si1 C2 H2B 109.5 . .
Na1 C2 H2B 74.1 2_566 .
H2A C2 H2B 109.5 . .
Si1 C2 H2C 109.5 . .
Na1 C2 H2C 69.7 2_566 .
H2A C2 H2C 109.5 . .
H2B C2 H2C 109.5 . .
Si1 C3 H3A 109.5 . .
Si1 C3 H3B 109.5 . .
H3A C3 H3B 109.5 . .
Si1 C3 H3C 109.5 . .
H3A C3 H3C 109.5 . .
H3B C3 H3C 109.5 . .
Si2 C4 H4A 109.5 . .
Si2 C4 H4B 109.5 . .
H4A C4 H4B 109.5 . .
Si2 C4 H4C 109.5 . .
H4A C4 H4C 109.5 . .
H4B C4 H4C 109.5 . .
Si2 C5 H5A 109.5 . .
Si2 C5 H5B 109.5 . .
H5A C5 H5B 109.5 . .
Si2 C5 H5C 109.5 . .
H5A C5 H5C 109.5 . .
H5B C5 H5C 109.5 . .
Si2 C6 H6A 109.5 . .
Si2 C6 H6B 109.5 . .
H6A C6 H6B 109.5 . .
Si2 C6 H6C 109.5 . .
H6A C6 H6C 109.5 . .
H6B C6 H6C 109.5 . .
Si3 C7 H7A 109.5 . .
Si3 C7 H7B 109.5 . .
H7A C7 H7B 109.5 . .
Si3 C7 H7C 109.5 . .
H7A C7 H7C 109.5 . .
H7B C7 H7C 109.5 . .
Si3 C8 H8A 109.5 . .
Si3 C8 H8B 109.5 . .
H8A C8 H8B 109.5 . .
Si3 C8 H8C 109.5 . .
H8A C8 H8C 109.5 . .
H8B C8 H8C 109.5 . .
Si3 C9 H9A 109.5 . .
Si3 C9 H9B 109.5 . .
H9A C9 H9B 109.5 . .
Si3 C9 H9C 109.5 . .
H9A C9 H9C 109.5 . .
H9B C9 H9C 109.5 . .
Si4 C10 H10A 109.5 . .
Si4 C10 H10B 109.5 . .
H10A C10 H10B 109.5 . .
Si4 C10 H10C 109.5 . .
H10A C10 H10C 109.5 . .
H10B C10 H10C 109.5 . .
Si4 C11 H11A 109.5 . .
Si4 C11 H11B 109.5 . .
H11A C11 H11B 109.5 . .
Si4 C11 H11C 109.5 . .
H11A C11 H11C 109.5 . .
H11B C11 H11C 109.5 . .
Si4 C12 Na1 169.13(13) . 2_565
Si4 C12 H12A 109.5 . .
Na1 C12 H12A 72.9 2_565 .
Si4 C12 H12B 109.5 . .
Na1 C12 H12B 60.3 2_565 .
H12A C12 H12B 109.5 . .
Si4 C12 H12C 109.5 . .
Na1 C12 H12C 78.9 2_565 .
H12A C12 H12C 109.5 . .
H12B C12 H12C 109.5 . .
Si5 C13 Fe1 131.18(14) . .
Si5 C13 H13A 104.5 . .
Fe1 C13 H13A 104.5 . .
Si5 C13 H13B 104.5 . .
Fe1 C13 H13B 104.5 . .
H13A C13 H13B 105.6 . .
Si5 C14 H14A 109.5 . .
Si5 C14 H14B 109.5 . .
H14A C14 H14B 109.5 . .
Si5 C14 H14C 109.5 . .
H14A C14 H14C 109.5 . .
H14B C14 H14C 109.5 . .
Si5 C15 H15A 109.5 . .
Si5 C15 H15B 109.5 . .
H15A C15 H15B 109.5 . .
Si5 C15 H15C 109.5 . .
H15A C15 H15C 109.5 . .
H15B C15 H15C 109.5 . .
Si5 C16 H16A 109.5 . .
Si5 C16 H16B 109.5 . .
H16A C16 H16B 109.5 . .
Si5 C16 H16C 109.5 . .
H16A C16 H16C 109.5 . .
H16B C16 H16C 109.5 . .

loop_
_geom_bond_atom_site_label_1
_geom_bond_atom_site_label_2
_geom_bond_distance
_geom_bond_site_symmetry_2
Fe1 N2 2.0306(17) .
Fe1 N1 2.0308(17) .
Fe1 C13 2.051(2) .
Fe1 Na1 3.0401(9) .
Si1 N1 1.7284(18) .
Si1 C3 1.864(2) .
Si1 C1 1.872(2) .
Si1 C2 1.884(2) .
Si2 N1 1.7279(18) .
Si2 C5 1.863(2) .
Si2 C4 1.876(2) .
Si2 C6 1.887(2) .
Si2 Na1 3.1332(10) .
Si3 N2 1.7261(18) .
Si3 C7 1.869(2) .
Si3 C9 1.872(2) .
Si3 C8 1.889(2) .
Si3 Na1 3.1306(10) .
Si4 N2 1.7247(18) .
Si4 C11 1.862(2) .
Si4 C10 1.867(2) .
Si4 C12 1.881(2) .
Si5 C13 1.830(3) .
Si5 C16 1.867(3) .
Si5 C14 1.869(3) .
Si5 C15 1.872(3) .
Na1 N2 2.4702(19) .
Na1 N1 2.4804(19) .
Na1 C2 2.854(2) 2_566
Na1 C12 3.041(2) 2_565
C1 H1A 0.9800 .
C1 H1B 0.9800 .
C1 H1C 0.9800 .
C2 Na1 2.854(2) 2_566
C2 H2A 0.9800 .
C2 H2B 0.9800 .
C2 H2C 0.9800 .
C3 H3A 0.9800 .
C3 H3B 0.9800 .
C3 H3C 0.9800 .
C4 H4A 0.9800 .
C4 H4B 0.9800 .
C4 H4C 0.9800 .
C5 H5A 0.9800 .
C5 H5B 0.9800 .
C5 H5C 0.9800 .
C6 H6A 0.9800 .
C6 H6B 0.9800 .
C6 H6C 0.9800 .
C7 H7A 0.9800 .
C7 H7B 0.9800 .
C7 H7C 0.9800 .
C8 H8A 0.9800 .
C8 H8B 0.9800 .
C8 H8C 0.9800 .
C9 H9A 0.9800 .
C9 H9B 0.9800 .
C9 H9C 0.9800 .
C10 H10A 0.9800 .
C10 H10B 0.9800 .
C10 H10C 0.9800 .
C11 H11A 0.9800 .
C11 H11B 0.9800 .
C11 H11C 0.9800 .
C12 Na1 3.041(2) 2_565
C12 H12A 0.9800 .
C12 H12B 0.9800 .
C12 H12C 0.9800 .
C13 H13A 0.9900 .
C13 H13B 0.9900 .
C14 H14A 0.9800 .
C14 H14B 0.9800 .
C14 H14C 0.9800 .
C15 H15A 0.9800 .
C15 H15B 0.9800 .
C15 H15C 0.9800 .
C16 H16A 0.9800 .
C16 H16B 0.9800 .
C16 H16C 0.9800 .

loop_
_geom_torsion_atom_site_label_1
_geom_torsion_atom_site_label_2
_geom_torsion_atom_site_label_3
_geom_torsion_atom_site_label_4
_geom_torsion
_geom_torsion_site_symmetry_4
C5 Si2 N1 Si1 -92.21(14) .
C4 Si2 N1 Si1 31.62(16) .
C6 Si2 N1 Si1 148.68(12) .
Na1 Si2 N1 Si1 135.68(14) .
C5 Si2 N1 Fe1 46.43(14) .
C4 Si2 N1 Fe1 170.25(10) .
C6 Si2 N1 Fe1 -72.69(12) .
Na1 Si2 N1 Fe1 -85.68(9) .
C5 Si2 N1 Na1 132.11(10) .
C4 Si2 N1 Na1 -104.07(10) .
C6 Si2 N1 Na1 12.99(11) .
C3 Si1 N1 Si2 50.89(16) .
C1 Si1 N1 Si2 173.49(12) .
C2 Si1 N1 Si2 -69.88(15) .
C3 Si1 N1 Fe1 -90.11(12) .
C1 Si1 N1 Fe1 32.49(14) .
C2 Si1 N1 Fe1 149.12(11) .
C3 Si1 N1 Na1 172.78(11) .
C1 Si1 N1 Na1 -64.62(14) .
C2 Si1 N1 Na1 52.01(14) .
C11 Si4 N2 Si3 165.95(12) .
C10 Si4 N2 Si3 45.43(16) .
C12 Si4 N2 Si3 -75.83(14) .
C11 Si4 N2 Fe1 27.68(13) .
C10 Si4 N2 Fe1 -92.83(13) .
C12 Si4 N2 Fe1 145.90(10) .
C11 Si4 N2 Na1 -70.38(13) .
C10 Si4 N2 Na1 169.10(12) .
C12 Si4 N2 Na1 47.84(14) .
C7 Si3 N2 Si4 -86.44(15) .
C9 Si3 N2 Si4 36.60(16) .
C8 Si3 N2 Si4 153.36(12) .
Na1 Si3 N2 Si4 136.92(14) .
C7 Si3 N2 Fe1 50.65(14) .
C9 Si3 N2 Fe1 173.68(11) .
C8 Si3 N2 Fe1 -69.55(12) .
Na1 Si3 N2 Fe1 -85.99(9) .
C7 Si3 N2 Na1 136.64(10) .
C9 Si3 N2 Na1 -100.32(11) .
C8 Si3 N2 Na1 16.44(11) .
N2 Si4 C12 Na1 85.6(7) 2_565
C11 Si4 C12 Na1 -152.7(7) 2_565
C10 Si4 C12 Na1 -39.6(7) 2_565
C16 Si5 C13 Fe1 -51.1(3) .
C14 Si5 C13 Fe1 71.2(2) .
C15 Si5 C13 Fe1 -170.08(19) .
